data_4330076
loop_
_publ_author_name
'Thomas W. Myers'
'Alexandra L. Holmes'
'Louise A. Berben'

_publ_section_title
;
 Redox Routes to Substitution of Aluminum(III): Synthesis and
 Characterization of (IP-)2AlX (IP = \a-iminopyridine, X = Cl, Me, SMe,
 S2CNMe2, C\\tbCPh, N3, SPh, NHPh)
;
_journal_name_full 'Inorganic Chemistry'
_journal_page_first 8997
_journal_page_last 9004
_journal_paper_doi 10.1021/ic301128m
_journal_volume 51
_journal_year 2012
_chemical_formula_sum 'C52 H51 Al N4'
_chemical_formula_weight 758.95
_chemical_name_systematic
; 
 ? 
;
_space_group_IT_number 2
_symmetry_cell_setting triclinic
_symmetry_space_group_name_Hall '-P 1'
_symmetry_space_group_name_H-M 'P -1'
_atom_sites_solution_hydrogens geom
_atom_sites_solution_primary direct
_atom_sites_solution_secondary difmap
_audit_creation_method SHELXL-97
_cell_angle_alpha 86.288(4)
_cell_angle_beta 87.063(4)
_cell_angle_gamma 70.001(4)
_cell_formula_units_Z 2
_cell_length_a 11.2952(9)
_cell_length_b 12.7277(9)
_cell_length_c 16.6494(12)
_cell_measurement_reflns_used 100
_cell_measurement_temperature 90(2)
_cell_measurement_theta_max 28.44
_cell_measurement_theta_min 2.54
_cell_volume 2243.4(3)
_computing_cell_refinement 'Bruker Saint'
_computing_data_collection 'Bruker Duo'
_computing_data_reduction 'Bruker Saint'
_computing_molecular_graphics 'Bruker Shelxtl'
_computing_publication_material 'Bruker Shelxtl'
_computing_structure_refinement 'SHELXL-97 (Sheldrick, 2008)'
_computing_structure_solution 'SHELXS-97 (Sheldrick, 2008)'
_diffrn_ambient_temperature 90(2)
_diffrn_measured_fraction_theta_full 0.944
_diffrn_measured_fraction_theta_max 0.919
_diffrn_measurement_device_type 'CCD area detector'
_diffrn_measurement_method 'Phi and Omega Scans'
_diffrn_radiation_monochromator graphite
_diffrn_radiation_source 'fine-focus sealed tube'
_diffrn_radiation_type CuK\a
_diffrn_radiation_wavelength 1.54178
_diffrn_reflns_av_R_equivalents 0.0332
_diffrn_reflns_av_sigmaI/netI 0.0392
_diffrn_reflns_limit_h_max 12
_diffrn_reflns_limit_h_min -13
_diffrn_reflns_limit_k_max 15
_diffrn_reflns_limit_k_min -15
_diffrn_reflns_limit_l_max 20
_diffrn_reflns_limit_l_min -20
_diffrn_reflns_number 18608
_diffrn_reflns_theta_full 66.50
_diffrn_reflns_theta_max 70.07
_diffrn_reflns_theta_min 2.66
_exptl_absorpt_coefficient_mu 0.679
_exptl_absorpt_correction_T_max 0.9969
_exptl_absorpt_correction_T_min 0.9668
_exptl_absorpt_correction_type numerical
_exptl_absorpt_process_details SADABS
_exptl_crystal_colour Green
_exptl_crystal_density_diffrn 1.124
_exptl_crystal_description Block
_exptl_crystal_F_000 808
_exptl_crystal_size_max 0.25
_exptl_crystal_size_mid 0.19
_exptl_crystal_size_min 0.13
_refine_diff_density_max 0.621
_refine_diff_density_min -0.404
_refine_diff_density_rms 0.062
_refine_ls_extinction_method none
_refine_ls_goodness_of_fit_ref 0.946
_refine_ls_hydrogen_treatment constr
_refine_ls_matrix_type full
_refine_ls_number_parameters 563
_refine_ls_number_reflns 7830
_refine_ls_number_restraints 0
_refine_ls_restrained_S_all 0.946
_refine_ls_R_factor_all 0.0732
_refine_ls_R_factor_gt 0.0586
_refine_ls_shift/su_max 0.004
_refine_ls_shift/su_mean 0.000
_refine_ls_structure_factor_coef Fsqd
_refine_ls_weighting_details 'calc w=1/[\s^2^(Fo^2^)+(0.1594P)^2^+0.9379P] where P=(Fo^2^+2Fc^2^)/3'
_refine_ls_weighting_scheme calc
_refine_ls_wR_factor_gt 0.1796
_refine_ls_wR_factor_ref 0.2098
_reflns_number_gt 6306
_reflns_number_total 7830
_reflns_threshold_expression >2sigma(I)
_cod_data_source_file ic301128m_si_002_6.cif
_cod_data_source_block twm73
_cod_database_code 4330076

loop_
_symmetry_equiv_pos_as_xyz
'x, y, z'
'-x, -y, -z'

loop_
_atom_site_label
_atom_site_type_symbol
_atom_site_fract_x
_atom_site_fract_y
_atom_site_fract_z
_atom_site_U_iso_or_equiv
_atom_site_adp_type
_atom_site_occupancy
_atom_site_symmetry_multiplicity
_atom_site_calc_flag
_atom_site_refinement_flags
_atom_site_disorder_assembly
_atom_site_disorder_group
Al1 Al 0.61996(6) 0.03824(5) 0.76323(3) 0.02388(19) Uani 1 1 d . . .
N1 N 0.51789(18) 0.01503(14) 0.68199(10) 0.0286(4) Uani 1 1 d . . .
N2 N 0.72306(18) 0.06234(14) 0.66306(10) 0.0285(4) Uani 1 1 d . . .
N3 N 0.60221(18) 0.18037(15) 0.80467(11) 0.0304(4) Uani 1 1 d . . .
N4 N 0.48927(19) 0.04194(16) 0.85252(11) 0.0340(4) Uani 1 1 d . . .
C1 C 0.5600(2) 0.02410(18) 0.60493(13) 0.0316(5) Uani 1 1 d . . .
H1A H 0.5170 0.0139 0.5616 0.038 Uiso 1 1 calc R . .
C2 C 0.6716(2) 0.04963(17) 0.59336(13) 0.0297(5) Uani 1 1 d . . .
C3 C 0.7298(2) 0.0607(2) 0.51794(13) 0.0364(5) Uani 1 1 d . . .
H3A H 0.6940 0.0518 0.4709 0.044 Uiso 1 1 calc R . .
C4 C 0.8389(2) 0.0847(2) 0.51418(14) 0.0407(6) Uani 1 1 d . . .
H4A H 0.8776 0.0931 0.4647 0.049 Uiso 1 1 calc R . .
C5 C 0.8921(2) 0.0964(2) 0.58638(14) 0.0387(5) Uani 1 1 d . . .
H5A H 0.9666 0.1124 0.5854 0.046 Uiso 1 1 calc R . .
C6 C 0.8322(2) 0.08383(19) 0.65770(13) 0.0334(5) Uani 1 1 d . . .
H6A H 0.8686 0.0904 0.7051 0.040 Uiso 1 1 calc R . .
C7 C 0.4055(2) -0.01479(19) 0.69119(12) 0.0323(5) Uani 1 1 d . . .
C8 C 0.2882(2) 0.0695(2) 0.69969(13) 0.0364(5) Uani 1 1 d . . .
C9 C 0.1808(3) 0.0396(3) 0.70895(15) 0.0459(6) Uani 1 1 d . . .
H9A H 0.1023 0.0952 0.7147 0.055 Uiso 1 1 calc R . .
C10 C 0.1883(3) -0.0707(3) 0.70984(16) 0.0507(7) Uani 1 1 d . . .
H10A H 0.1155 -0.0893 0.7159 0.061 Uiso 1 1 calc R . .
C11 C 0.3044(3) -0.1535(2) 0.70163(15) 0.0494(7) Uani 1 1 d . . .
H11A H 0.3089 -0.2278 0.7023 0.059 Uiso 1 1 calc R . .
C12 C 0.4159(3) -0.1281(2) 0.69239(14) 0.0408(6) Uani 1 1 d . . .
C13 C 0.2768(2) 0.1922(2) 0.69509(16) 0.0411(6) Uani 1 1 d . . .
H13A H 0.3592 0.1957 0.7077 0.049 Uiso 1 1 calc R . .
C14 C 0.1807(3) 0.2625(3) 0.75432(18) 0.0545(7) Uani 1 1 d . . .
H14A H 0.1872 0.3358 0.7537 0.082 Uiso 1 1 calc R . .
H14B H 0.1965 0.2277 0.8074 0.082 Uiso 1 1 calc R . .
H14C H 0.0976 0.2685 0.7394 0.082 Uiso 1 1 calc R . .
C15 C 0.2483(4) 0.2408(2) 0.60945(19) 0.0630(9) Uani 1 1 d . . .
H15A H 0.2490 0.3162 0.6056 0.095 Uiso 1 1 calc R . .
H15B H 0.1668 0.2407 0.5958 0.095 Uiso 1 1 calc R . .
H15C H 0.3111 0.1962 0.5729 0.095 Uiso 1 1 calc R . .
C16 C 0.5425(3) -0.2208(2) 0.68295(17) 0.0481(7) Uani 1 1 d . . .
H16A H 0.6086 -0.1870 0.6819 0.058 Uiso 1 1 calc R . .
C17 C 0.5670(4) -0.3090(2) 0.75261(18) 0.0659(10) Uani 1 1 d . . .
H17A H 0.5621 -0.2737 0.8025 0.099 Uiso 1 1 calc R . .
H17B H 0.6494 -0.3637 0.7455 0.099 Uiso 1 1 calc R . .
H17C H 0.5048 -0.3450 0.7536 0.099 Uiso 1 1 calc R . .
C18 C 0.5508(4) -0.2768(2) 0.60265(17) 0.0571(8) Uani 1 1 d . . .
H18A H 0.6321 -0.3336 0.5966 0.086 Uiso 1 1 calc R . .
H18B H 0.5391 -0.2215 0.5589 0.086 Uiso 1 1 calc R . .
H18C H 0.4864 -0.3101 0.6023 0.086 Uiso 1 1 calc R . .
C19 C 0.5140(2) 0.2141(2) 0.86543(14) 0.0385(5) Uani 1 1 d . . .
H19A H 0.4964 0.2829 0.8881 0.046 Uiso 1 1 calc R . .
C20 C 0.4509(2) 0.1396(2) 0.89199(14) 0.0383(5) Uani 1 1 d . . .
C21 C 0.3579(3) 0.1572(3) 0.95454(15) 0.0502(7) Uani 1 1 d . . .
H21A H 0.3310 0.2241 0.9807 0.060 Uiso 1 1 calc R . .
C22 C 0.3076(3) 0.0756(3) 0.97664(16) 0.0567(8) Uani 1 1 d . . .
H22A H 0.2464 0.0865 1.0178 0.068 Uiso 1 1 calc R . .
C23 C 0.3493(3) -0.0243(3) 0.93656(15) 0.0541(8) Uani 1 1 d . . .
H23A H 0.3164 -0.0809 0.9506 0.065 Uiso 1 1 calc R . .
C24 C 0.4393(3) -0.0374(2) 0.87626(14) 0.0450(6) Uani 1 1 d . . .
H24A H 0.4673 -0.1045 0.8504 0.054 Uiso 1 1 calc R . .
C25 C 0.6754(2) 0.25141(18) 0.78532(13) 0.0315(5) Uani 1 1 d . . .
C26 C 0.7791(2) 0.24191(19) 0.83230(14) 0.0338(5) Uani 1 1 d . . .
C27 C 0.8503(2) 0.3101(2) 0.81146(16) 0.0408(6) Uani 1 1 d . . .
H27A H 0.9192 0.3043 0.8420 0.049 Uiso 1 1 calc R . .
C28 C 0.8208(3) 0.3866(2) 0.74625(18) 0.0459(6) Uani 1 1 d . . .
H28A H 0.8690 0.4320 0.7333 0.055 Uiso 1 1 calc R . .
C29 C 0.7188(3) 0.3947(2) 0.70054(16) 0.0422(6) Uani 1 1 d . . .
H29A H 0.6999 0.4454 0.6563 0.051 Uiso 1 1 calc R . .
C30 C 0.6444(2) 0.32941(18) 0.71901(14) 0.0350(5) Uani 1 1 d . . .
C31 C 0.8174(2) 0.1575(2) 0.90360(14) 0.0374(5) Uani 1 1 d . . .
H31A H 0.7527 0.1224 0.9124 0.045 Uiso 1 1 calc R . .
C32 C 0.8240(3) 0.2138(3) 0.98062(16) 0.0549(7) Uani 1 1 d . . .
H32A H 0.7448 0.2716 0.9908 0.082 Uiso 1 1 calc R . .
H32B H 0.8896 0.2459 0.9746 0.082 Uiso 1 1 calc R . .
H32C H 0.8417 0.1592 1.0250 0.082 Uiso 1 1 calc R . .
C33 C 0.9429(3) 0.0649(2) 0.88653(16) 0.0474(6) Uani 1 1 d . . .
H33A H 0.9372 0.0291 0.8385 0.071 Uiso 1 1 calc R . .
H33B H 0.9616 0.0106 0.9311 0.071 Uiso 1 1 calc R . .
H33C H 1.0088 0.0967 0.8792 0.071 Uiso 1 1 calc R . .
C34 C 0.5287(3) 0.3439(2) 0.67096(15) 0.0402(6) Uani 1 1 d . . .
H34A H 0.5119 0.2732 0.6766 0.048 Uiso 1 1 calc R . .
C35 C 0.4148(3) 0.4339(3) 0.7064(2) 0.0611(8) Uani 1 1 d . . .
H35A H 0.4028 0.4143 0.7621 0.092 Uiso 1 1 calc R . .
H35B H 0.3412 0.4397 0.6776 0.092 Uiso 1 1 calc R . .
H35C H 0.4286 0.5044 0.7018 0.092 Uiso 1 1 calc R . .
C36 C 0.5460(3) 0.3696(2) 0.58158(17) 0.0535(7) Uani 1 1 d . . .
H36A H 0.4745 0.3679 0.5536 0.080 Uiso 1 1 calc R . .
H36B H 0.6211 0.3147 0.5610 0.080 Uiso 1 1 calc R . .
H36C H 0.5532 0.4426 0.5737 0.080 Uiso 1 1 calc R . .
C37 C 0.7505(2) -0.09717(19) 0.80385(12) 0.0328(5) Uani 1 1 d . . .
C38 C 0.8318(2) -0.18431(19) 0.82448(13) 0.0366(5) Uani 1 1 d . . .
C39 C 0.9303(3) -0.2868(2) 0.84644(14) 0.0426(6) Uani 1 1 d . . .
C40 C 0.9025(4) -0.3820(2) 0.8732(2) 0.0637(9) Uani 1 1 d . . .
H40A H 0.8192 -0.3794 0.8783 0.076 Uiso 1 1 calc R . .
C41 C 1.0005(5) -0.4813(3) 0.8925(2) 0.0850(14) Uani 1 1 d . . .
H41A H 0.9821 -0.5449 0.9104 0.102 Uiso 1 1 calc R . .
C42 C 1.1251(4) -0.4858(3) 0.8852(2) 0.0826(13) Uani 1 1 d . . .
H42A H 1.1899 -0.5523 0.8978 0.099 Uiso 1 1 calc R . .
C43 C 1.1523(4) -0.3916(3) 0.8592(2) 0.0730(10) Uani 1 1 d . . .
H43A H 1.2357 -0.3946 0.8543 0.088 Uiso 1 1 calc R . .
C44 C 1.0568(3) -0.2929(3) 0.84041(18) 0.0557(7) Uani 1 1 d . . .
H44A H 1.0764 -0.2295 0.8235 0.067 Uiso 1 1 calc R . .
C45 C 0.4915(4) 0.4926(3) 0.0710(2) 0.0743(10) Uani 1 1 d . . .
H45A H 0.4311 0.5392 0.1088 0.089 Uiso 1 1 calc R . .
H45B H 0.5379 0.4249 0.1017 0.089 Uiso 1 1 calc R . .
C46 C 0.5725(5) 0.5439(4) 0.0541(3) 0.0923(13) Uani 1 1 d . . .
C47 C 0.4178(7) 0.4587(5) 0.0187(3) 0.118(2) Uani 1 1 d . . .
C49 C 0.0343(8) 0.5781(6) 0.6374(5) 0.081(3) Uani 0.543(12) 1 d P A 1
C50 C -0.0988(12) 0.6460(9) 0.6337(9) 0.115(5) Uani 0.543(12) 1 d P A 1
C51 C -0.0862(12) 0.7726(6) 0.6028(5) 0.082(3) Uani 0.543(12) 1 d P A 1
C48 C 0.148(2) 0.6369(15) 0.5607(14) 0.170(8) Uani 0.543(12) 1 d P A 1
C52 C 0.029(2) 0.7638(9) 0.6247(8) 0.148(7) Uani 0.543(12) 1 d P A 1
C52A C 0.1094(15) 0.6629(12) 0.6169(10) 0.112(6) Uani 0.457(12) 1 d P A 2
C51A C -0.0122(13) 0.7507(10) 0.5585(13) 0.114(6) Uani 0.457(12) 1 d P A 2
C50A C -0.107(3) 0.700(3) 0.6170(9) 0.213(17) Uani 0.457(12) 1 d P A 2
C49A C -0.035(3) 0.5730(19) 0.5757(17) 0.205(11) Uani 0.457(12) 1 d P A 2
C48A C 0.089(3) 0.601(2) 0.5386(17) 0.211(12) Uiso 0.457(12) 1 d P A 2

loop_
_atom_site_aniso_label
_atom_site_aniso_U_11
_atom_site_aniso_U_22
_atom_site_aniso_U_33
_atom_site_aniso_U_23
_atom_site_aniso_U_13
_atom_site_aniso_U_12
Al1 0.0241(3) 0.0246(3) 0.0215(3) -0.0021(2) -0.0037(2) -0.0057(2)
N1 0.0289(10) 0.0291(8) 0.0280(8) -0.0016(7) -0.0039(7) -0.0098(8)
N2 0.0279(10) 0.0264(8) 0.0289(8) -0.0030(7) -0.0043(7) -0.0054(8)
N3 0.0270(10) 0.0332(9) 0.0312(9) -0.0072(7) -0.0008(8) -0.0093(8)
N4 0.0353(11) 0.0416(10) 0.0269(9) -0.0037(8) -0.0036(8) -0.0149(9)
C1 0.0322(12) 0.0360(11) 0.0276(10) -0.0059(9) -0.0018(9) -0.0119(10)
C2 0.0290(11) 0.0287(10) 0.0281(10) -0.0032(8) -0.0030(9) -0.0048(9)
C3 0.0349(13) 0.0445(12) 0.0273(10) -0.0024(9) -0.0026(9) -0.0101(11)
C4 0.0342(13) 0.0527(14) 0.0327(11) -0.0012(10) 0.0016(10) -0.0120(11)
C5 0.0268(12) 0.0510(13) 0.0385(12) -0.0052(10) 0.0022(10) -0.0135(11)
C6 0.0253(11) 0.0385(11) 0.0340(11) -0.0048(9) -0.0058(9) -0.0066(10)
C7 0.0371(13) 0.0383(11) 0.0259(10) 0.0007(8) -0.0077(9) -0.0179(10)
C8 0.0343(13) 0.0465(13) 0.0312(11) -0.0016(10) -0.0040(10) -0.0168(11)
C9 0.0374(14) 0.0653(17) 0.0410(13) 0.0002(12) -0.0054(11) -0.0249(13)
C10 0.0502(17) 0.0756(19) 0.0408(13) 0.0045(13) -0.0061(12) -0.0408(16)
C11 0.070(2) 0.0542(15) 0.0398(13) 0.0090(11) -0.0144(13) -0.0421(16)
C12 0.0536(16) 0.0404(12) 0.0348(11) 0.0049(10) -0.0144(11) -0.0238(12)
C13 0.0297(12) 0.0413(13) 0.0493(14) -0.0068(11) -0.0050(11) -0.0068(11)
C14 0.0386(15) 0.0657(18) 0.0562(16) -0.0194(14) 0.0003(13) -0.0111(14)
C15 0.086(3) 0.0433(14) 0.0543(17) 0.0011(13) -0.0040(17) -0.0153(16)
C16 0.0594(18) 0.0316(12) 0.0558(15) 0.0004(11) -0.0180(14) -0.0170(12)
C17 0.100(3) 0.0399(14) 0.0529(16) 0.0016(12) -0.0315(18) -0.0145(17)
C18 0.079(2) 0.0417(14) 0.0488(15) 0.0011(12) -0.0105(15) -0.0179(15)
C19 0.0346(13) 0.0451(13) 0.0367(12) -0.0153(10) -0.0003(10) -0.0123(11)
C20 0.0331(13) 0.0520(14) 0.0308(11) -0.0097(10) -0.0027(10) -0.0142(11)
C21 0.0441(16) 0.0738(19) 0.0361(13) -0.0173(13) 0.0058(11) -0.0226(15)
C22 0.0504(17) 0.099(2) 0.0316(12) -0.0103(14) 0.0065(12) -0.0388(18)
C23 0.063(2) 0.082(2) 0.0320(12) 0.0021(13) 0.0010(12) -0.0445(18)
C24 0.0598(18) 0.0537(15) 0.0288(11) 0.0030(10) -0.0035(11) -0.0295(14)
C25 0.0295(12) 0.0278(10) 0.0366(11) -0.0087(9) -0.0020(9) -0.0076(9)
C26 0.0304(12) 0.0329(11) 0.0373(11) -0.0081(9) -0.0038(10) -0.0084(10)
C27 0.0344(13) 0.0384(12) 0.0510(14) -0.0052(10) -0.0098(11) -0.0124(11)
C28 0.0403(15) 0.0362(12) 0.0641(16) 0.0023(11) -0.0092(13) -0.0165(11)
C29 0.0419(15) 0.0311(11) 0.0523(14) 0.0039(10) -0.0088(12) -0.0109(11)
C30 0.0332(13) 0.0270(10) 0.0427(12) -0.0055(9) -0.0057(10) -0.0060(9)
C31 0.0364(13) 0.0422(12) 0.0346(11) -0.0046(10) -0.0065(10) -0.0131(11)
C32 0.066(2) 0.0563(16) 0.0413(14) -0.0088(12) -0.0117(14) -0.0168(15)
C33 0.0466(16) 0.0481(14) 0.0394(13) 0.0029(11) -0.0101(12) -0.0051(13)
C34 0.0395(14) 0.0316(11) 0.0480(13) -0.0014(10) -0.0142(11) -0.0085(11)
C35 0.0386(16) 0.0585(17) 0.079(2) -0.0210(16) -0.0193(15) -0.0014(14)
C36 0.067(2) 0.0444(14) 0.0494(15) 0.0049(12) -0.0233(14) -0.0173(14)
C37 0.0351(13) 0.0360(11) 0.0261(10) -0.0014(9) -0.0043(9) -0.0102(10)
C38 0.0420(14) 0.0348(11) 0.0307(11) -0.0022(9) -0.0091(10) -0.0089(11)
C39 0.0519(16) 0.0342(12) 0.0361(12) -0.0051(9) -0.0141(11) -0.0049(12)
C40 0.078(2) 0.0409(14) 0.073(2) 0.0078(13) -0.0361(18) -0.0181(16)
C41 0.125(4) 0.0359(15) 0.092(3) 0.0029(15) -0.056(3) -0.019(2)
C42 0.086(3) 0.0506(18) 0.091(3) -0.0220(17) -0.050(2) 0.0129(19)
C43 0.053(2) 0.071(2) 0.077(2) -0.0208(18) -0.0186(17) 0.0074(17)
C44 0.0456(17) 0.0541(16) 0.0573(16) -0.0054(13) -0.0125(14) -0.0019(14)
C45 0.092(3) 0.077(2) 0.062(2) -0.0109(17) -0.0043(19) -0.038(2)
C46 0.084(3) 0.097(3) 0.102(3) -0.021(3) -0.005(3) -0.034(3)
C47 0.167(6) 0.102(4) 0.102(4) -0.021(3) -0.052(4) -0.058(4)
C49 0.070(5) 0.047(3) 0.099(6) 0.011(3) -0.020(4) 0.015(3)
C50 0.101(9) 0.074(6) 0.137(10) -0.024(6) -0.051(8) 0.022(6)
C51 0.109(8) 0.048(4) 0.062(4) -0.006(3) 0.012(5) 0.009(4)
C48 0.193(19) 0.129(12) 0.207(18) 0.097(13) -0.097(16) -0.088(13)
C52 0.240(19) 0.064(6) 0.101(8) 0.017(5) 0.050(10) -0.013(9)
C52A 0.095(9) 0.094(8) 0.127(11) -0.033(8) -0.024(9) 0.000(7)
C51A 0.084(8) 0.075(7) 0.194(17) -0.006(9) -0.012(10) -0.041(6)
C50A 0.34(3) 0.39(4) 0.073(8) -0.112(15) 0.095(14) -0.34(3)
C49A 0.27(3) 0.177(19) 0.22(2) -0.020(17) 0.01(2) -0.15(2)

loop_
_atom_type_symbol
_atom_type_description
_atom_type_scat_dispersion_real
_atom_type_scat_dispersion_imag
_atom_type_scat_source
C C 0.0181 0.0091 'International Tables Vol C Tables 4.2.6.8 and 6.1.1.4'
H H 0.0000 0.0000 'International Tables Vol C Tables 4.2.6.8 and 6.1.1.4'
Al Al 0.2130 0.2455 'International Tables Vol C Tables 4.2.6.8 and 6.1.1.4'
N N 0.0311 0.0180 'International Tables Vol C Tables 4.2.6.8 and 6.1.1.4'

loop_
_geom_angle_atom_site_label_1
_geom_angle_atom_site_label_2
_geom_angle_atom_site_label_3
_geom_angle
_geom_angle_site_symmetry_1
_geom_angle_site_symmetry_3
N3 Al1 N1 125.22(8) . .
N3 Al1 C37 119.89(9) . .
N1 Al1 C37 114.88(9) . .
N3 Al1 N4 81.17(8) . .
N1 Al1 N4 93.09(8) . .
C37 Al1 N4 96.67(9) . .
N3 Al1 N2 93.68(8) . .
N1 Al1 N2 81.14(8) . .
C37 Al1 N2 95.12(9) . .
N4 Al1 N2 168.18(8) . .
C1 N1 C7 115.30(17) . .
C1 N1 Al1 115.36(15) . .
C7 N1 Al1 129.30(14) . .
C6 N2 C2 118.18(18) . .
C6 N2 Al1 129.61(15) . .
C2 N2 Al1 112.16(15) . .
C19 N3 C25 115.42(18) . .
C19 N3 Al1 115.32(15) . .
C25 N3 Al1 129.04(14) . .
C24 N4 C20 118.5(2) . .
C24 N4 Al1 128.61(17) . .
C20 N4 Al1 112.84(16) . .
N1 C1 C2 117.15(19) . .
N1 C1 H1A 121.4 . .
C2 C1 H1A 121.4 . .
N2 C2 C1 114.19(19) . .
N2 C2 C3 120.9(2) . .
C1 C2 C3 124.9(2) . .
C4 C3 C2 119.7(2) . .
C4 C3 H3A 120.1 . .
C2 C3 H3A 120.1 . .
C3 C4 C5 119.0(2) . .
C3 C4 H4A 120.5 . .
C5 C4 H4A 120.5 . .
C6 C5 C4 118.8(2) . .
C6 C5 H5A 120.6 . .
C4 C5 H5A 120.6 . .
N2 C6 C5 123.4(2) . .
N2 C6 H6A 118.3 . .
C5 C6 H6A 118.3 . .
C8 C7 C12 121.1(2) . .
C8 C7 N1 119.43(19) . .
C12 C7 N1 119.4(2) . .
C9 C8 C7 118.9(2) . .
C9 C8 C13 120.1(2) . .
C7 C8 C13 120.9(2) . .
C10 C9 C8 121.2(3) . .
C10 C9 H9A 119.4 . .
C8 C9 H9A 119.4 . .
C9 C10 C11 119.7(3) . .
C9 C10 H10A 120.2 . .
C11 C10 H10A 120.2 . .
C10 C11 C12 121.6(2) . .
C10 C11 H11A 119.2 . .
C12 C11 H11A 119.2 . .
C11 C12 C7 117.6(3) . .
C11 C12 C16 120.6(2) . .
C7 C12 C16 121.8(2) . .
C14 C13 C8 114.0(2) . .
C14 C13 C15 110.6(2) . .
C8 C13 C15 109.7(2) . .
C14 C13 H13A 107.4 . .
C8 C13 H13A 107.4 . .
C15 C13 H13A 107.4 . .
C13 C14 H14A 109.5 . .
C13 C14 H14B 109.5 . .
H14A C14 H14B 109.5 . .
C13 C14 H14C 109.5 . .
H14A C14 H14C 109.5 . .
H14B C14 H14C 109.5 . .
C13 C15 H15A 109.5 . .
C13 C15 H15B 109.5 . .
H15A C15 H15B 109.5 . .
C13 C15 H15C 109.5 . .
H15A C15 H15C 109.5 . .
H15B C15 H15C 109.5 . .
C12 C16 C17 112.3(3) . .
C12 C16 C18 110.2(2) . .
C17 C16 C18 109.8(2) . .
C12 C16 H16A 108.1 . .
C17 C16 H16A 108.1 . .
C18 C16 H16A 108.1 . .
C16 C17 H17A 109.5 . .
C16 C17 H17B 109.5 . .
H17A C17 H17B 109.5 . .
C16 C17 H17C 109.5 . .
H17A C17 H17C 109.5 . .
H17B C17 H17C 109.5 . .
C16 C18 H18A 109.5 . .
C16 C18 H18B 109.5 . .
H18A C18 H18B 109.5 . .
C16 C18 H18C 109.5 . .
H18A C18 H18C 109.5 . .
H18B C18 H18C 109.5 . .
N3 C19 C20 116.6(2) . .
N3 C19 H19A 121.7 . .
C20 C19 H19A 121.7 . .
N4 C20 C19 113.9(2) . .
N4 C20 C21 120.2(2) . .
C19 C20 C21 125.9(2) . .
C22 C21 C20 119.9(3) . .
C22 C21 H21A 120.0 . .
C20 C21 H21A 120.0 . .
C21 C22 C23 119.1(3) . .
C21 C22 H22A 120.4 . .
C23 C22 H22A 120.4 . .
C24 C23 C22 118.9(3) . .
C24 C23 H23A 120.6 . .
C22 C23 H23A 120.6 . .
N4 C24 C23 123.3(3) . .
N4 C24 H24A 118.3 . .
C23 C24 H24A 118.3 . .
C26 C25 C30 120.4(2) . .
C26 C25 N3 119.6(2) . .
C30 C25 N3 120.0(2) . .
C27 C26 C25 118.7(2) . .
C27 C26 C31 119.1(2) . .
C25 C26 C31 122.2(2) . .
C28 C27 C26 121.3(2) . .
C28 C27 H27A 119.3 . .
C26 C27 H27A 119.3 . .
C29 C28 C27 119.3(2) . .
C29 C28 H28A 120.3 . .
C27 C28 H28A 120.3 . .
C30 C29 C28 121.6(2) . .
C30 C29 H29A 119.2 . .
C28 C29 H29A 119.2 . .
C29 C30 C25 118.7(2) . .
C29 C30 C34 120.9(2) . .
C25 C30 C34 120.4(2) . .
C26 C31 C32 111.8(2) . .
C26 C31 C33 111.6(2) . .
C32 C31 C33 110.2(2) . .
C26 C31 H31A 107.7 . .
C32 C31 H31A 107.7 . .
C33 C31 H31A 107.7 . .
C31 C32 H32A 109.5 . .
C31 C32 H32B 109.5 . .
H32A C32 H32B 109.5 . .
C31 C32 H32C 109.5 . .
H32A C32 H32C 109.5 . .
H32B C32 H32C 109.5 . .
C31 C33 H33A 109.5 . .
C31 C33 H33B 109.5 . .
H33A C33 H33B 109.5 . .
C31 C33 H33C 109.5 . .
H33A C33 H33C 109.5 . .
H33B C33 H33C 109.5 . .
C30 C34 C36 113.5(2) . .
C30 C34 C35 110.0(2) . .
C36 C34 C35 110.6(2) . .
C30 C34 H34A 107.5 . .
C36 C34 H34A 107.5 . .
C35 C34 H34A 107.5 . .
C34 C35 H35A 109.5 . .
C34 C35 H35B 109.5 . .
H35A C35 H35B 109.5 . .
C34 C35 H35C 109.5 . .
H35A C35 H35C 109.5 . .
H35B C35 H35C 109.5 . .
C34 C36 H36A 109.5 . .
C34 C36 H36B 109.5 . .
H36A C36 H36B 109.5 . .
C34 C36 H36C 109.5 . .
H36A C36 H36C 109.5 . .
H36B C36 H36C 109.5 . .
C38 C37 Al1 175.88(19) . .
C37 C38 C39 178.1(3) . .
C40 C39 C44 118.8(3) . .
C40 C39 C38 120.9(3) . .
C44 C39 C38 120.3(3) . .
C39 C40 C41 119.6(4) . .
C39 C40 H40A 120.2 . .
C41 C40 H40A 120.2 . .
C42 C41 C40 120.6(4) . .
C42 C41 H41A 119.7 . .
C40 C41 H41A 119.7 . .
C43 C42 C41 119.7(3) . .
C43 C42 H42A 120.2 . .
C41 C42 H42A 120.2 . .
C42 C43 C44 120.5(4) . .
C42 C43 H43A 119.8 . .
C44 C43 H43A 119.8 . .
C43 C44 C39 120.8(3) . .
C43 C44 H44A 119.6 . .
C39 C44 H44A 119.6 . .
C46 C45 C47 129.6(4) . .
C46 C45 C47 37.4(3) . 2_665
C47 C45 C47 92.6(4) . 2_665
C46 C45 H45A 104.9 . .
C47 C45 H45A 104.9 . .
C47 C45 H45A 127.5 2_665 .
C46 C45 H45B 104.9 . .
C47 C45 H45B 104.9 . .
C47 C45 H45B 117.0 2_665 .
H45A C45 H45B 105.8 . .
C47 C46 C45 101.9(5) 2_665 .
C46 C47 C45 127.8(6) 2_665 .
C46 C47 C45 40.8(3) 2_665 2_665
C45 C47 C45 87.5(4) . 2_665
C49 C50 C51 99.9(10) . .
C52 C51 C50 103.7(8) . .
C48A C52A C51A 68.5(13) . .
C50A C51A C52A 85.9(15) . .
C50A C51A C48A 88.3(15) . .
C52A C51A C48A 53.1(11) . .
C51A C50A C49A 88.5(14) . .
C48A C49A C50A 95.8(14) . .
C52A C48A C49A 96.2(18) . .
C52A C48A C51A 58.3(12) . .
C49A C48A C51A 83.2(16) . .

loop_
_geom_bond_atom_site_label_1
_geom_bond_atom_site_label_2
_geom_bond_distance
_geom_bond_site_symmetry_2
Al1 N3 1.9203(18) .
Al1 N1 1.9211(18) .
Al1 C37 1.953(2) .
Al1 N4 2.032(2) .
Al1 N2 2.0521(19) .
N1 C1 1.357(3) .
N1 C7 1.443(3) .
N2 C6 1.349(3) .
N2 C2 1.367(3) .
N3 C19 1.364(3) .
N3 C25 1.432(3) .
N4 C24 1.345(3) .
N4 C20 1.369(3) .
C1 C2 1.406(3) .
C1 H1A 0.9300 .
C2 C3 1.409(3) .
C3 C4 1.365(4) .
C3 H3A 0.9300 .
C4 C5 1.409(3) .
C4 H4A 0.9300 .
C5 C6 1.364(3) .
C5 H5A 0.9300 .
C6 H6A 0.9300 .
C7 C8 1.398(4) .
C7 C12 1.406(3) .
C8 C9 1.388(3) .
C8 C13 1.520(3) .
C9 C10 1.376(4) .
C9 H9A 0.9300 .
C10 C11 1.380(5) .
C10 H10A 0.9300 .
C11 C12 1.401(4) .
C11 H11A 0.9300 .
C12 C16 1.519(4) .
C13 C14 1.514(4) .
C13 C15 1.522(4) .
C13 H13A 0.9800 .
C14 H14A 0.9600 .
C14 H14B 0.9600 .
C14 H14C 0.9600 .
C15 H15A 0.9600 .
C15 H15B 0.9600 .
C15 H15C 0.9600 .
C16 C17 1.528(4) .
C16 C18 1.539(4) .
C16 H16A 0.9800 .
C17 H17A 0.9600 .
C17 H17B 0.9600 .
C17 H17C 0.9600 .
C18 H18A 0.9600 .
C18 H18B 0.9600 .
C18 H18C 0.9600 .
C19 C20 1.406(4) .
C19 H19A 0.9300 .
C20 C21 1.412(4) .
C21 C22 1.367(4) .
C21 H21A 0.9300 .
C22 C23 1.397(5) .
C22 H22A 0.9300 .
C23 C24 1.368(4) .
C23 H23A 0.9300 .
C24 H24A 0.9300 .
C25 C26 1.408(3) .
C25 C30 1.410(3) .
C26 C27 1.390(3) .
C26 C31 1.523(3) .
C27 C28 1.384(4) .
C27 H27A 0.9300 .
C28 C29 1.383(4) .
C28 H28A 0.9300 .
C29 C30 1.383(3) .
C29 H29A 0.9300 .
C30 C34 1.518(3) .
C31 C32 1.526(3) .
C31 C33 1.529(4) .
C31 H31A 0.9800 .
C32 H32A 0.9600 .
C32 H32B 0.9600 .
C32 H32C 0.9600 .
C33 H33A 0.9600 .
C33 H33B 0.9600 .
C33 H33C 0.9600 .
C34 C36 1.520(4) .
C34 C35 1.522(4) .
C34 H34A 0.9800 .
C35 H35A 0.9600 .
C35 H35B 0.9600 .
C35 H35C 0.9600 .
C36 H36A 0.9600 .
C36 H36B 0.9600 .
C36 H36C 0.9600 .
C37 C38 1.216(3) .
C38 C39 1.435(3) .
C39 C40 1.393(4) .
C39 C44 1.403(4) .
C40 C41 1.397(5) .
C40 H40A 0.9300 .
C41 C42 1.388(6) .
C41 H41A 0.9300 .
C42 C43 1.374(6) .
C42 H42A 0.9300 .
C43 C44 1.377(5) .
C43 H43A 0.9300 .
C44 H44A 0.9300 .
C45 C46 1.304(6) .
C45 C47 1.416(6) .
C45 C47 1.955(8) 2_665
C45 H45A 0.9700 .
C45 H45B 0.9700 .
C46 C47 1.213(7) 2_665
C47 C46 1.213(7) 2_665
C47 C45 1.955(8) 2_665
C49 C50 1.458(15) .
C50 C51 1.710(16) .
C51 C52 1.34(2) .
C52A C48A 1.64(3) .
C52A C51A 1.74(2) .
C51A C50A 1.67(2) .
C51A C48A 1.90(3) .
C50A C49A 1.72(4) .
C49A C48A 1.64(3) .

loop_
_geom_torsion_atom_site_label_1
_geom_torsion_atom_site_label_2
_geom_torsion_atom_site_label_3
_geom_torsion_atom_site_label_4
_geom_torsion
_geom_torsion_site_symmetry_1
_geom_torsion_site_symmetry_4
N3 Al1 N1 C1 88.70(17) . .
C37 Al1 N1 C1 -91.11(17) . .
N4 Al1 N1 C1 170.08(16) . .
N2 Al1 N1 C1 0.45(15) . .
N3 Al1 N1 C7 -93.9(2) . .
C37 Al1 N1 C7 86.3(2) . .
N4 Al1 N1 C7 -12.53(19) . .
N2 Al1 N1 C7 177.85(19) . .
N3 Al1 N2 C6 57.07(19) . .
N1 Al1 N2 C6 -177.8(2) . .
C37 Al1 N2 C6 -63.4(2) . .
N4 Al1 N2 C6 120.7(4) . .
N3 Al1 N2 C2 -125.63(15) . .
N1 Al1 N2 C2 -0.54(14) . .
C37 Al1 N2 C2 113.89(15) . .
N4 Al1 N2 C2 -62.0(4) . .
N1 Al1 N3 C19 84.54(19) . .
C37 Al1 N3 C19 -95.65(19) . .
N4 Al1 N3 C19 -3.01(17) . .
N2 Al1 N3 C19 166.29(17) . .
N1 Al1 N3 C25 -101.1(2) . .
C37 Al1 N3 C25 78.7(2) . .
N4 Al1 N3 C25 171.4(2) . .
N2 Al1 N3 C25 -19.36(19) . .
N3 Al1 N4 C24 -176.3(2) . .
N1 Al1 N4 C24 58.5(2) . .
C37 Al1 N4 C24 -57.0(2) . .
N2 Al1 N4 C24 118.8(4) . .
N3 Al1 N4 C20 3.30(16) . .
N1 Al1 N4 C20 -121.88(17) . .
C37 Al1 N4 C20 122.62(17) . .
N2 Al1 N4 C20 -61.5(4) . .
C7 N1 C1 C2 -178.08(19) . .
Al1 N1 C1 C2 -0.3(3) . .
C6 N2 C2 C1 178.16(19) . .
Al1 N2 C2 C1 0.5(2) . .
C6 N2 C2 C3 -1.2(3) . .
Al1 N2 C2 C3 -178.79(17) . .
N1 C1 C2 N2 -0.2(3) . .
N1 C1 C2 C3 179.1(2) . .
N2 C2 C3 C4 -0.1(3) . .
C1 C2 C3 C4 -179.3(2) . .
C2 C3 C4 C5 0.8(4) . .
C3 C4 C5 C6 -0.2(4) . .
C2 N2 C6 C5 1.8(3) . .
Al1 N2 C6 C5 178.92(17) . .
C4 C5 C6 N2 -1.1(4) . .
C1 N1 C7 C8 -96.3(2) . .
Al1 N1 C7 C8 86.3(2) . .
C1 N1 C7 C12 84.4(3) . .
Al1 N1 C7 C12 -93.0(2) . .
C12 C7 C8 C9 -0.4(3) . .
N1 C7 C8 C9 -179.6(2) . .
C12 C7 C8 C13 -177.6(2) . .
N1 C7 C8 C13 3.1(3) . .
C7 C8 C9 C10 0.0(4) . .
C13 C8 C9 C10 177.2(2) . .
C8 C9 C10 C11 0.2(4) . .
C9 C10 C11 C12 0.0(4) . .
C10 C11 C12 C7 -0.4(4) . .
C10 C11 C12 C16 -179.6(2) . .
C8 C7 C12 C11 0.6(3) . .
N1 C7 C12 C11 179.85(19) . .
C8 C7 C12 C16 179.8(2) . .
N1 C7 C12 C16 -1.0(3) . .
C9 C8 C13 C14 41.6(3) . .
C7 C8 C13 C14 -141.3(2) . .
C9 C8 C13 C15 -83.1(3) . .
C7 C8 C13 C15 94.1(3) . .
C11 C12 C16 C17 -56.1(3) . .
C7 C12 C16 C17 124.7(3) . .
C11 C12 C16 C18 66.7(3) . .
C7 C12 C16 C18 -112.5(3) . .
C25 N3 C19 C20 -172.9(2) . .
Al1 N3 C19 C20 2.3(3) . .
C24 N4 C20 C19 176.7(2) . .
Al1 N4 C20 C19 -3.0(3) . .
C24 N4 C20 C21 -1.9(4) . .
Al1 N4 C20 C21 178.4(2) . .
N3 C19 C20 N4 0.6(3) . .
N3 C19 C20 C21 179.1(2) . .
N4 C20 C21 C22 1.1(4) . .
C19 C20 C21 C22 -177.3(3) . .
C20 C21 C22 C23 -0.1(4) . .
C21 C22 C23 C24 -0.1(5) . .
C20 N4 C24 C23 1.8(4) . .
Al1 N4 C24 C23 -178.6(2) . .
C22 C23 C24 N4 -0.8(4) . .
C19 N3 C25 C26 81.3(3) . .
Al1 N3 C25 C26 -93.0(2) . .
C19 N3 C25 C30 -99.4(2) . .
Al1 N3 C25 C30 86.2(2) . .
C30 C25 C26 C27 -0.6(3) . .
N3 C25 C26 C27 178.7(2) . .
C30 C25 C26 C31 -178.9(2) . .
N3 C25 C26 C31 0.3(3) . .
C25 C26 C27 C28 0.3(4) . .
C31 C26 C27 C28 178.7(2) . .
C26 C27 C28 C29 -0.4(4) . .
C27 C28 C29 C30 0.9(4) . .
C28 C29 C30 C25 -1.2(4) . .
C28 C29 C30 C34 176.6(2) . .
C26 C25 C30 C29 1.0(3) . .
N3 C25 C30 C29 -178.3(2) . .
C26 C25 C30 C34 -176.8(2) . .
N3 C25 C30 C34 3.9(3) . .
C27 C26 C31 C32 56.6(3) . .
C25 C26 C31 C32 -125.0(3) . .
C27 C26 C31 C33 -67.3(3) . .
C25 C26 C31 C33 111.1(3) . .
C29 C30 C34 C36 37.1(3) . .
C25 C30 C34 C36 -145.2(2) . .
C29 C30 C34 C35 -87.4(3) . .
C25 C30 C34 C35 90.3(3) . .
N3 Al1 C37 C38 -152(3) . .
N1 Al1 C37 C38 28(3) . .
N4 Al1 C37 C38 124(3) . .
N2 Al1 C37 C38 -55(3) . .
Al1 C37 C38 C39 53(10) . .
C37 C38 C39 C40 -134(8) . .
C37 C38 C39 C44 45(8) . .
C44 C39 C40 C41 -0.8(4) . .
C38 C39 C40 C41 178.6(3) . .
C39 C40 C41 C42 0.0(5) . .
C40 C41 C42 C43 0.4(6) . .
C41 C42 C43 C44 0.0(5) . .
C42 C43 C44 C39 -0.8(5) . .
C40 C39 C44 C43 1.2(4) . .
C38 C39 C44 C43 -178.2(3) . .
C47 C45 C46 C47 -9.2(9) . 2_665
C46 C45 C47 C46 11.4(11) . 2_665
C47 C45 C47 C46 5.9(6) 2_665 2_665
C46 C45 C47 C45 5.6(6) . 2_665
C47 C45 C47 C45 0.0 2_665 2_665
C49 C50 C51 C52 -22.2(12) . .
C48A C52A C51A C50A 90.9(15) . .
C52A C51A C50A C49A -67.8(15) . .
C48A C51A C50A C49A -14.6(17) . .
C51A C50A C49A C48A 17.1(19) . .
C51A C52A C48A C49A -78.1(16) . .
C50A C49A C48A C52A 42(2) . .
C50A C49A C48A C51A -15.0(17) . .
C50A C51A C48A C52A -86.2(15) . .
C50A C51A C48A C49A 15.4(16) . .
C52A C51A C48A C49A 101.6(17) . .
